data_2231835
loop_
_publ_author_name
'Moumou, Mohamed'
'Benharref, Ahmed'
'Daran, Jean-Claude'
'Elhakmaoui, Ahmed'
'Berraho, Moha'

_publ_section_title
;
 9-Hydroxy-4,8-dimethyl-12-(piperidin-1-ylmethyl)-3,14-dioxatricyclo[9.3.0.0^2,4^]tetradec-7-en-13-one
;
_journal_coeditor_code BT5649
_journal_issue 10
_journal_name_full 'Acta Crystallographica Section E'
_journal_page_first o2768
_journal_page_last o2769
_journal_paper_doi 10.1107/S1600536811038803
_journal_volume 67
_journal_year 2011
_chemical_formula_iupac 'C20 H31 N O4'
_chemical_formula_moiety 'C20 H31 N O4'
_chemical_formula_sum 'C20 H31 N O4'
_chemical_formula_weight 349.46
_chemical_name_systematic
;
9-Hydroxy-4,8-dimethyl-12-(piperidin-1-ylmethyl)-3,14-dioxatricyclo
[9.3.0.0^2,4^]tetradec-7-en-13-one
;
_space_group_IT_number 4
_symmetry_cell_setting monoclinic
_symmetry_space_group_name_Hall 'P 2yb'
_symmetry_space_group_name_H-M 'P 1 21 1'
_atom_sites_solution_hydrogens geom
_atom_sites_solution_primary direct
_atom_sites_solution_secondary difmap
_audit_creation_method SHELXL-97
_cell_angle_alpha 90.00
_cell_angle_beta 101.399(5)
_cell_angle_gamma 90.00
_cell_formula_units_Z 2
_cell_length_a 11.8390(6)
_cell_length_b 6.7053(3)
_cell_length_c 12.0875(6)
_cell_measurement_reflns_used 10503
_cell_measurement_temperature 180(2)
_cell_measurement_theta_max 26.4
_cell_measurement_theta_min 3.4
_cell_volume 940.63(8)
_computing_cell_refinement 'CrysAlis PRO (Agilent, 2010)'
_computing_data_collection 'CrysAlis PRO (Agilent, 2010)'
_computing_data_reduction 'CrysAlis PRO (Agilent, 2010)'
_computing_molecular_graphics 'ORTEP-3 for Windows (Farrugia, 1997) and PLATON (Spek, 2009)'
_computing_publication_material 'WinGX publication routines (Farrugia, 1999)'
_computing_structure_refinement 'SHELXL97 (Sheldrick, 2008)'
_computing_structure_solution 'SHELXS97 (Sheldrick, 2008)'
_diffrn_ambient_temperature 180(2)
_diffrn_detector_area_resol_mean 8.2632
_diffrn_measured_fraction_theta_full 0.998
_diffrn_measured_fraction_theta_max 0.998
_diffrn_measurement_device_type 'Agilent Xcalibur Sapphire1 long nozzle'
_diffrn_measurement_method '\w scan'
_diffrn_radiation_monochromator graphite
_diffrn_radiation_source 'fine-focus sealed tube'
_diffrn_radiation_type MoK\a
_diffrn_radiation_wavelength 0.71073
_diffrn_reflns_av_R_equivalents 0.0242
_diffrn_reflns_av_sigmaI/netI 0.0145
_diffrn_reflns_limit_h_max 14
_diffrn_reflns_limit_h_min -14
_diffrn_reflns_limit_k_max 8
_diffrn_reflns_limit_k_min -8
_diffrn_reflns_limit_l_max 15
_diffrn_reflns_limit_l_min -15
_diffrn_reflns_number 10503
_diffrn_reflns_theta_full 26.37
_diffrn_reflns_theta_max 26.37
_diffrn_reflns_theta_min 3.44
_exptl_absorpt_coefficient_mu 0.085
_exptl_absorpt_correction_T_max 1.00000
_exptl_absorpt_correction_T_min 0.85766
_exptl_absorpt_correction_type multi-scan
_exptl_absorpt_process_details
;
(CrysAlis PRO; Agilent, 2010)
;
_exptl_crystal_colour colorless
_exptl_crystal_density_diffrn 1.234
_exptl_crystal_density_method 'not measured'
_exptl_crystal_description box
_exptl_crystal_F_000 380
_exptl_crystal_size_max 0.44
_exptl_crystal_size_mid 0.13
_exptl_crystal_size_min 0.11
_refine_diff_density_max 0.155
_refine_diff_density_min -0.156
_refine_ls_extinction_method none
_refine_ls_goodness_of_fit_ref 1.054
_refine_ls_hydrogen_treatment constr
_refine_ls_matrix_type full
_refine_ls_number_parameters 229
_refine_ls_number_reflns 2096
_refine_ls_number_restraints 1
_refine_ls_restrained_S_all 1.053
_refine_ls_R_factor_all 0.0293
_refine_ls_R_factor_gt 0.0279
_refine_ls_shift/su_max 0.000
_refine_ls_shift/su_mean 0.000
_refine_ls_structure_factor_coef Fsqd
_refine_ls_weighting_details 'calc w=1/[\s^2^(Fo^2^)+(0.0473P)^2^+0.0809P] where P=(Fo^2^+2Fc^2^)/3'
_refine_ls_weighting_scheme calc
_refine_ls_wR_factor_gt 0.0700
_refine_ls_wR_factor_ref 0.0706
_reflns_number_gt 1996
_reflns_number_total 2096
_reflns_threshold_expression I>2\s(I)
_cod_data_source_file bt5649.cif
_cod_data_source_block I
_cod_original_sg_symbol_H-M 'P 21'
_cod_database_code 2231835
_cod_database_fobs_code 2231835

loop_
_symmetry_equiv_pos_as_xyz
'x, y, z'
'-x, y+1/2, -z'

loop_
_atom_site_type_symbol
_atom_site_label
_atom_site_fract_x
_atom_site_fract_y
_atom_site_fract_z
_atom_site_U_iso_or_equiv
_atom_site_adp_type
_atom_site_calc_flag
_atom_site_refinement_flags
_atom_site_occupancy
_atom_site_symmetry_multiplicity
C C1 0.71467(12) 0.2598(2) 0.66934(12) 0.0185(3) Uani d . 1 1
H H1 0.7678 0.1867 0.7306 0.022 Uiso calc R 1 1
C C2 0.78094(12) 0.3815(2) 0.60123(12) 0.0204(3) Uani d . 1 1
H H2 0.7329 0.4808 0.5510 0.024 Uiso calc R 1 1
C C3 0.90205(13) 0.4403(3) 0.63599(14) 0.0242(3) Uani d . 1 1
C C4 0.93406(14) 0.6394(3) 0.59414(15) 0.0320(4) Uani d . 1 1
H H4A 0.8832 0.6688 0.5206 0.038 Uiso calc R 1 1
H H4B 1.0144 0.6341 0.5823 0.038 Uiso calc R 1 1
C C5 0.92313(15) 0.8072(3) 0.67800(17) 0.0341(4) Uani d . 1 1
H H5A 0.9905 0.8040 0.7413 0.041 Uiso calc R 1 1
H H5B 0.9226 0.9379 0.6397 0.041 Uiso calc R 1 1
C C6 0.81409(13) 0.7844(2) 0.72347(14) 0.0265(3) Uani d . 1 1
H H6 0.7440 0.7997 0.6703 0.032 Uiso calc R 1 1
C C7 0.80412(13) 0.7456(3) 0.82848(14) 0.0264(3) Uani d . 1 1
C C8 0.68939(14) 0.6851(2) 0.85621(13) 0.0237(3) Uani d . 1 1
H H8 0.6920 0.7171 0.9375 0.028 Uiso calc R 1 1
C C9 0.67106(13) 0.4587(2) 0.84106(12) 0.0202(3) Uani d . 1 1
H H9A 0.7448 0.3906 0.8720 0.024 Uiso calc R 1 1
H H9B 0.6143 0.4157 0.8864 0.024 Uiso calc R 1 1
C C10 0.62893(11) 0.3886(2) 0.71874(11) 0.0172(3) Uani d . 1 1
H H10 0.6103 0.5093 0.6700 0.021 Uiso calc R 1 1
C C11 0.52119(12) 0.2569(2) 0.70277(11) 0.0186(3) Uani d . 1 1
H H11 0.5205 0.1808 0.7738 0.022 Uiso calc R 1 1
C C12 0.53608(12) 0.1144(2) 0.61067(12) 0.0207(3) Uani d . 1 1
C C13 0.40794(12) 0.3691(3) 0.66791(12) 0.0216(3) Uani d . 1 1
H H13A 0.4040 0.4256 0.5916 0.026 Uiso calc R 1 1
H H13B 0.3434 0.2737 0.6636 0.026 Uiso calc R 1 1
C C14 0.90140(16) 0.7399(4) 0.93004(17) 0.0431(5) Uani d . 1 1
H H14A 0.9745 0.7663 0.9063 0.065 Uiso calc R 1 1
H H14B 0.9044 0.6079 0.9654 0.065 Uiso calc R 1 1
H H14C 0.8886 0.8417 0.9844 0.065 Uiso calc R 1 1
C C15 0.97876(14) 0.3631(3) 0.74176(16) 0.0336(4) Uani d . 1 1
H H15A 1.0573 0.3466 0.7286 0.050 Uiso calc R 1 1
H H15B 0.9497 0.2342 0.7621 0.050 Uiso calc R 1 1
H H15C 0.9793 0.4583 0.8034 0.050 Uiso calc R 1 1
C C16 0.36161(14) 0.4537(3) 0.84869(13) 0.0241(3) Uani d . 1 1
H H16A 0.4219 0.3604 0.8864 0.029 Uiso calc R 1 1
H H16B 0.2882 0.3791 0.8291 0.029 Uiso calc R 1 1
C C17 0.30269(13) 0.6655(3) 0.68699(13) 0.0258(3) Uani d . 1 1
H H17A 0.2298 0.5903 0.6649 0.031 Uiso calc R 1 1
H H17B 0.3248 0.7164 0.6174 0.031 Uiso calc R 1 1
C C18 0.28408(15) 0.8390(3) 0.76082(15) 0.0316(4) Uani d . 1 1
H H18A 0.2196 0.9219 0.7207 0.038 Uiso calc R 1 1
H H18B 0.3543 0.9228 0.7760 0.038 Uiso calc R 1 1
C C19 0.34845(15) 0.6219(3) 0.92854(13) 0.0315(4) Uani d . 1 1
H H19A 0.4229 0.6924 0.9513 0.038 Uiso calc R 1 1
H H19B 0.3266 0.5668 0.9974 0.038 Uiso calc R 1 1
C C20 0.25678(15) 0.7677(3) 0.87217(14) 0.0341(4) Uani d . 1 1
H H20A 0.2539 0.8833 0.9225 0.041 Uiso calc R 1 1
H H20B 0.1804 0.7019 0.8583 0.041 Uiso calc R 1 1
N N 0.39312(10) 0.5309(2) 0.74545(10) 0.0202(3) Uani d . 1 1
O O1 0.46527(10) 0.00689(19) 0.55635(10) 0.0299(3) Uani d . 1 1
O O2 0.64460(9) 0.12085(16) 0.59253(9) 0.0211(2) Uani d . 1 1
O O3 0.86868(9) 0.2885(2) 0.55096(10) 0.0295(3) Uani d . 1 1
O O4 0.59735(10) 0.79420(18) 0.79140(10) 0.0297(3) Uani d . 1 1
H H4 0.5376 0.7235 0.7795 0.045 Uiso calc R 1 1

loop_
_atom_site_aniso_label
_atom_site_aniso_U_11
_atom_site_aniso_U_22
_atom_site_aniso_U_33
_atom_site_aniso_U_12
_atom_site_aniso_U_13
_atom_site_aniso_U_23
C1 0.0182(6) 0.0179(7) 0.0187(6) -0.0003(6) 0.0017(5) -0.0029(6)
C2 0.0194(7) 0.0215(7) 0.0212(7) 0.0018(6) 0.0065(6) -0.0019(6)
C3 0.0180(7) 0.0247(8) 0.0314(8) -0.0006(6) 0.0081(6) -0.0036(7)
C4 0.0246(8) 0.0331(10) 0.0415(9) -0.0051(7) 0.0143(7) 0.0047(8)
C5 0.0301(8) 0.0225(8) 0.0514(11) -0.0055(7) 0.0119(8) 0.0035(8)
C6 0.0237(7) 0.0155(7) 0.0401(9) 0.0000(6) 0.0060(6) 0.0004(7)
C7 0.0242(7) 0.0188(7) 0.0344(8) -0.0023(6) 0.0015(6) -0.0065(6)
C8 0.0251(7) 0.0208(7) 0.0240(7) 0.0002(6) 0.0022(6) -0.0054(6)
C9 0.0217(7) 0.0215(7) 0.0169(7) -0.0015(6) 0.0024(5) -0.0015(6)
C10 0.0171(6) 0.0175(7) 0.0169(7) -0.0008(5) 0.0033(5) -0.0007(5)
C11 0.0192(6) 0.0200(7) 0.0167(6) -0.0033(6) 0.0041(5) 0.0000(6)
C12 0.0211(7) 0.0215(7) 0.0198(6) -0.0024(6) 0.0047(5) -0.0004(6)
C13 0.0188(7) 0.0284(8) 0.0178(7) -0.0012(6) 0.0041(5) -0.0021(6)
C14 0.0302(9) 0.0549(13) 0.0404(10) -0.0072(9) -0.0021(7) -0.0102(10)
C15 0.0217(7) 0.0288(9) 0.0470(10) 0.0011(7) -0.0012(7) -0.0003(8)
C16 0.0269(7) 0.0272(8) 0.0199(7) 0.0002(7) 0.0089(6) 0.0032(6)
C17 0.0235(7) 0.0325(9) 0.0221(7) 0.0055(7) 0.0057(6) 0.0052(7)
C18 0.0319(8) 0.0283(9) 0.0342(9) 0.0086(7) 0.0058(7) 0.0037(7)
C19 0.0377(9) 0.0373(10) 0.0202(7) 0.0049(8) 0.0078(6) -0.0008(7)
C20 0.0344(9) 0.0408(10) 0.0290(8) 0.0092(9) 0.0108(7) -0.0049(8)
N 0.0188(6) 0.0247(6) 0.0178(6) 0.0011(5) 0.0057(4) 0.0031(5)
O1 0.0277(6) 0.0321(7) 0.0293(6) -0.0091(5) 0.0041(5) -0.0100(5)
O2 0.0207(5) 0.0207(5) 0.0226(5) -0.0025(4) 0.0058(4) -0.0058(4)
O3 0.0236(5) 0.0338(6) 0.0346(6) -0.0012(5) 0.0145(5) -0.0100(6)
O4 0.0244(5) 0.0211(6) 0.0431(6) 0.0033(5) 0.0051(5) -0.0017(6)

loop_
_atom_type_symbol
_atom_type_description
_atom_type_scat_dispersion_real
_atom_type_scat_dispersion_imag
_atom_type_scat_source
C C 0.0033 0.0016 'International Tables Vol C Tables 4.2.6.8 and 6.1.1.4'
H H 0.0000 0.0000 'International Tables Vol C Tables 4.2.6.8 and 6.1.1.4'
N N 0.0061 0.0033 'International Tables Vol C Tables 4.2.6.8 and 6.1.1.4'
O O 0.0106 0.0060 'International Tables Vol C Tables 4.2.6.8 and 6.1.1.4'

loop_
_geom_angle_atom_site_label_1
_geom_angle_atom_site_label_2
_geom_angle_atom_site_label_3
_geom_angle
O2 C1 C2 107.15(11)
O2 C1 C10 105.68(10)
C2 C1 C10 111.55(12)
O2 C1 H1 110.8
C2 C1 H1 110.8
C10 C1 H1 110.8
O3 C2 C3 59.52(9)
O3 C2 C1 119.86(13)
C3 C2 C1 125.56(13)
O3 C2 H2 113.7
C3 C2 H2 113.7
C1 C2 H2 113.7
O3 C3 C2 59.49(9)
O3 C3 C4 115.98(14)
C2 C3 C4 116.10(14)
O3 C3 C15 113.34(14)
C2 C3 C15 122.85(14)
C4 C3 C15 116.18(14)
C3 C4 C5 111.64(14)
C3 C4 H4A 109.3
C5 C4 H4A 109.3
C3 C4 H4B 109.3
C5 C4 H4B 109.3
H4A C4 H4B 108.0
C6 C5 C4 110.84(14)
C6 C5 H5A 109.5
C4 C5 H5A 109.5
C6 C5 H5B 109.5
C4 C5 H5B 109.5
H5A C5 H5B 108.1
C7 C6 C5 127.93(16)
C7 C6 H6 116.0
C5 C6 H6 116.0
C6 C7 C14 125.94(16)
C6 C7 C8 121.18(14)
C14 C7 C8 112.72(15)
O4 C8 C7 111.41(13)
O4 C8 C9 111.66(12)
C7 C8 C9 110.39(13)
O4 C8 H8 107.7
C7 C8 H8 107.7
C9 C8 H8 107.7
C10 C9 C8 115.28(13)
C10 C9 H9A 108.5
C8 C9 H9A 108.5
C10 C9 H9B 108.5
C8 C9 H9B 108.5
H9A C9 H9B 107.5
C11 C10 C9 113.65(11)
C11 C10 C1 102.95(12)
C9 C10 C1 115.52(12)
C11 C10 H10 108.1
C9 C10 H10 108.1
C1 C10 H10 108.1
C12 C11 C13 109.57(11)
C12 C11 C10 104.07(11)
C13 C11 C10 114.55(13)
C12 C11 H11 109.5
C13 C11 H11 109.5
C10 C11 H11 109.5
O1 C12 O2 121.14(14)
O1 C12 C11 128.04(14)
O2 C12 C11 110.82(12)
N C13 C11 113.50(11)
N C13 H13A 108.9
C11 C13 H13A 108.9
N C13 H13B 108.9
C11 C13 H13B 108.9
H13A C13 H13B 107.7
C7 C14 H14A 109.5
C7 C14 H14B 109.5
H14A C14 H14B 109.5
C7 C14 H14C 109.5
H14A C14 H14C 109.5
H14B C14 H14C 109.5
C3 C15 H15A 109.5
C3 C15 H15B 109.5
H15A C15 H15B 109.5
C3 C15 H15C 109.5
H15A C15 H15C 109.5
H15B C15 H15C 109.5
N C16 C19 110.83(14)
N C16 H16A 109.5
C19 C16 H16A 109.5
N C16 H16B 109.5
C19 C16 H16B 109.5
H16A C16 H16B 108.1
N C17 C18 111.51(12)
N C17 H17A 109.3
C18 C17 H17A 109.3
N C17 H17B 109.3
C18 C17 H17B 109.3
H17A C17 H17B 108.0
C17 C18 C20 111.23(15)
C17 C18 H18A 109.4
C20 C18 H18A 109.4
C17 C18 H18B 109.4
C20 C18 H18B 109.4
H18A C18 H18B 108.0
C16 C19 C20 110.39(13)
C16 C19 H19A 109.6
C20 C19 H19A 109.6
C16 C19 H19B 109.6
C20 C19 H19B 109.6
H19A C19 H19B 108.1
C19 C20 C18 109.95(14)
C19 C20 H20A 109.7
C18 C20 H20A 109.7
C19 C20 H20B 109.7
C18 C20 H20B 109.7
H20A C20 H20B 108.2
C16 N C13 111.44(13)
C16 N C17 110.02(12)
C13 N C17 108.34(11)
C12 O2 C1 111.05(11)
C2 O3 C3 60.99(9)
C8 O4 H4 109.5

loop_
_geom_bond_atom_site_label_1
_geom_bond_atom_site_label_2
_geom_bond_distance
C1 O2 1.4541(17)
C1 C2 1.488(2)
C1 C10 1.5401(19)
C1 H1 1.0000
C2 O3 1.4444(17)
C2 C3 1.466(2)
C2 H2 1.0000
C3 O3 1.445(2)
C3 C4 1.503(2)
C3 C15 1.506(2)
C4 C5 1.537(3)
C4 H4A 0.9900
C4 H4B 0.9900
C5 C6 1.508(2)
C5 H5A 0.9900
C5 H5B 0.9900
C6 C7 1.324(2)
C6 H6 0.9500
C7 C14 1.509(2)
C7 C8 1.517(2)
C8 O4 1.4136(19)
C8 C9 1.540(2)
C8 H8 1.0000
C9 C10 1.5375(19)
C9 H9A 0.9900
C9 H9B 0.9900
C10 C11 1.5320(19)
C10 H10 1.0000
C11 C12 1.504(2)
C11 C13 1.523(2)
C11 H11 1.0000
C12 O1 1.1982(19)
C12 O2 1.3461(17)
C13 N 1.466(2)
C13 H13A 0.9900
C13 H13B 0.9900
C14 H14A 0.9800
C14 H14B 0.9800
C14 H14C 0.9800
C15 H15A 0.9800
C15 H15B 0.9800
C15 H15C 0.9800
C16 N 1.4658(19)
C16 C19 1.512(2)
C16 H16A 0.9900
C16 H16B 0.9900
C17 N 1.4699(19)
C17 C18 1.509(2)
C17 H17A 0.9900
C17 H17B 0.9900
C18 C20 1.522(2)
C18 H18A 0.9900
C18 H18B 0.9900
C19 C20 1.518(3)
C19 H19A 0.9900
C19 H19B 0.9900
C20 H20A 0.9900
C20 H20B 0.9900
O4 H4 0.8400

loop_
_geom_hbond_atom_site_label_D
_geom_hbond_atom_site_label_H
_geom_hbond_atom_site_label_A
_geom_hbond_site_symmetry_A
_geom_hbond_distance_DH
_geom_hbond_distance_HA
_geom_hbond_distance_DA
_geom_hbond_angle_DHA
_geom_hbond_publ_flag
O4 H4 N 1_555 0.84 2.12 2.9564(14) 176 yes
C2 H2 O1 2_656 1.00 2.45 3.2622(15) 138 yes
C4 H4B O3 2_756 0.99 2.54 3.3387(16) 137 yes
C6 H6 O2 1_565 0.95 2.54 3.2206(15) 128 yes
C13 H13A O2 2_656 0.99 2.55 3.5178(15) 166 yes

loop_
_cod_related_entry_id
_cod_related_entry_database
_cod_related_entry_code
1 ChemSpider 30657015
